data_2002746
loop_
_publ_author_name
'Mueller-Buschbaum, Hk'
'Gallinat, S'

_publ_section_title
;
Zur Kristallchemie von Cu Dy Mo2 O8 und Cu Yb Mo2 O8
;
_journal_name_full
;
Zeitschrift fuer Naturforschung, Teil B. Anorganische Chemie,
Organische Chemie (42,1987-)
;
_journal_page_first 240
_journal_page_last 244
_journal_volume 51
_journal_year 1996
_chemical_formula_structural 'Cu Dy (Mo O4)2'
_chemical_formula_sum 'Cu Dy Mo2 O8'
_chemical_name_systematic 'Copper(I) dysprosium bis(molybdate)'
_space_group_IT_number 61
_symmetry_cell_setting orthorhombic
_symmetry_Int_Tables_number 61
_symmetry_space_group_name_Hall '-P 2ac 2ab'
_symmetry_space_group_name_H-M 'P b c a'
_cell_angle_alpha 90
_cell_angle_beta 90
_cell_angle_gamma 90
_cell_formula_units_Z 8
_cell_length_a 10.1951(13)
_cell_length_b 9.7210(15)
_cell_length_c 14.563(3)
_cell_volume 1443.3
_refine_ls_R_factor_all 0.045
_cod_database_code 2002746

loop_
_symmetry_equiv_pos_as_xyz
x,y,z
1/2+x,1/2-y,-z
-x,1/2+y,1/2-z
1/2-x,-y,1/2+z
-x,-y,-z
1/2-x,1/2+y,z
x,1/2-y,1/2+z
1/2+x,y,1/2-z

loop_
_atom_site_aniso_label
_atom_site_aniso_U_11
_atom_site_aniso_U_12
_atom_site_aniso_U_13
_atom_site_aniso_U_22
_atom_site_aniso_U_23
_atom_site_aniso_U_33
Mo1 0.01029(4) -0.00043(5) -0.00070(5) 0.01052(4) 0.00024(5) 0.01195(5)
Mo2 0.00967(4) 0.00104(5) 0.00042(5) 0.01377(5) -0.00175(5) 0.01168(5)
Dy1 0.00924(2) -0.00080(3) -0.00028(3) 0.01036(2) 0.00044(3) 0.01149(2)
Cu1 0.01475(8) -0.00279(9) -0.00069(8) 0.03377(11) -0.00928(9) 0.02139(10)
O1 0.0304(6) 0.0016(5) -0.0025(5) 0.0137(5) 0.0009(5) 0.0224(6)
O2 0.0170(4) 0.0067(4) -0.0067(4) 0.0171(5) 0.0021(4) 0.0176(6)
O3 0.0245(5) -0.0017(5) .0000(5) 0.0105(4) 0.0054(5) 0.0241(6)
O4 0.0148(4) 0.0055(4) 0.0102(4) 0.0180(5) 0.0027(4) 0.0115(5)
O5 0.0229(5) 0.0030(6) 0.0009(5) 0.0387(7) 0.0040(6) 0.0208(6)
O6 0.0136(4) 0.0036(5) -0.0031(4) 0.0290(5) -0.0039(5) 0.0184(5)
O7 0.0169(5) .0000(4) -0.0044(4) 0.0259(5) 0.0056(4) 0.0133(5)
O8 0.0340(6) 0.0036(5) 0.0035(6) 0.0208(6) 0.0081(5) 0.0235(6)

loop_
_atom_site_label
_atom_site_type_symbol
_atom_site_symmetry_multiplicity
_atom_site_Wyckoff_symbol
_atom_site_fract_x
_atom_site_fract_y
_atom_site_fract_z
_atom_site_occupancy
_atom_site_attached_hydrogens
_atom_site_calc_flag
Mo1 Mo6+ 8 c 0.221530(11) 0.002190(13) 0.444190(9) 1. 0 d
Mo2 Mo6+ 8 c 0.605250(11) 0.330520(14) 0.846750(9) 1. 0 d
Dy1 Dy3+ 8 c 0.467580(6) 0.223040(7) 0.605030(5) 1. 0 d
Cu1 Cu1+ 8 c 0.18302(2) 0.80968(2) 0.305810(14) 1. 0 d
O1 O2- 8 c 0.36764(11) 0.09237(10) 0.02171(8) 1. 0 d
O2 O2- 8 c 0.6181(1) 0.10047(10) 0.12333(7) 1. 0 d
O3 O2- 8 c 0.90962(10) 0.00876(10) 0.83309(8) 1. 0 d
O4 O2- 8 c 0.17800(9) 0.10851(10) 0.87343(6) 1. 0 d
O5 O2- 8 c 0.07366(10) 0.21123(12) 0.03976(8) 1. 0 d
O6 O2- 8 c 0.73385(10) 0.77919(11) 0.81894(7) 1. 0 d
O7 O2- 8 c 0.50789(9) 0.75641(10) 0.22867(7) 1. 0 d
O8 O2- 8 c 0.17107(11) 0.88857(11) 0.00149(8) 1. 0 d

loop_
_atom_type_symbol
_atom_type_oxidation_number
Mo6+ 6.000
Dy3+ 3.000
Cu1+ 1.000
O2- -2.000
